data_4501483
loop_
_publ_author_name
'Liang, Xiao-Qiang'
'Li, Dong-Ping'
'Li, Cheng-Hui'
'Zhou, Xin-Hui'
'Li, Yi-Zhi'
'Zuo, Jing-Lin'
'You, Xiao-Zeng'

_publ_section_title
;
 Syntheses, Structures, and Physical Properties of Camphorate Coordination
 Polymers Controlled by Semirigid Auxiliary Ligands with Variable
 Coordination Positions and Conformations
;
_journal_issue 6
_journal_name_full 'Crystal Growth &amp; Design'
_journal_page_first 2596
_journal_paper_doi 10.1021/cg1000107
_journal_volume 10
_journal_year 2010
_chemical_formula_sum 'C24 H28 Cd N4 O4'
_chemical_formula_weight 548.90
_chemical_name_systematic
; 
 ? 
;
_space_group_IT_number 33
_symmetry_cell_setting orthorhombic
_symmetry_space_group_name_Hall 'P 2c -2n'
_symmetry_space_group_name_H-M 'P n a 21'
_atom_sites_solution_hydrogens geom
_atom_sites_solution_primary direct
_atom_sites_solution_secondary difmap
_audit_creation_method SHELXL-97
_cell_angle_alpha 90.00
_cell_angle_beta 90.00
_cell_angle_gamma 90.00
_cell_formula_units_Z 4
_cell_length_a 14.466(4)
_cell_length_b 10.691(3)
_cell_length_c 15.601(4)
_cell_measurement_reflns_used 1447
_cell_measurement_temperature 291(2)
_cell_measurement_theta_max 17.999
_cell_measurement_theta_min 2.31
_cell_volume 2412.8(11)
_computing_cell_refinement SMART
_computing_data_collection 'SMART (Bruker, 2000)'
_computing_data_reduction 'SAINT (Bruker, 2000)'
_computing_molecular_graphics SHELXTL
_computing_publication_material SHELXTL
_computing_structure_refinement SHELXTL
_computing_structure_solution 'SHELXTL (Bruker, 2000)'
_diffrn_ambient_temperature 291(2)
_diffrn_measured_fraction_theta_full 1.000
_diffrn_measured_fraction_theta_max 1.000
_diffrn_measurement_device_type 'Bruker Smart Apex CCD'
_diffrn_measurement_method 'phi and omega scans'
_diffrn_radiation_monochromator graphite
_diffrn_radiation_source 'sealed tube'
_diffrn_radiation_type MoK\a
_diffrn_radiation_wavelength 0.71073
_diffrn_reflns_av_R_equivalents 0.0442
_diffrn_reflns_av_sigmaI/netI 0.0702
_diffrn_reflns_limit_h_max 17
_diffrn_reflns_limit_h_min -13
_diffrn_reflns_limit_k_max 13
_diffrn_reflns_limit_k_min -9
_diffrn_reflns_limit_l_max 18
_diffrn_reflns_limit_l_min -19
_diffrn_reflns_number 12274
_diffrn_reflns_theta_full 26.00
_diffrn_reflns_theta_max 26.00
_diffrn_reflns_theta_min 2.31
_exptl_absorpt_coefficient_mu 0.942
_exptl_absorpt_correction_T_max 0.8796
_exptl_absorpt_correction_T_min 0.7984
_exptl_absorpt_correction_type multi-scan
_exptl_absorpt_process_details 'SADABS; Bruker, 2000'
_exptl_crystal_colour colorless
_exptl_crystal_density_diffrn 1.511
_exptl_crystal_density_method 'not measured'
_exptl_crystal_description plate
_exptl_crystal_F_000 1120
_exptl_crystal_size_max 0.28
_exptl_crystal_size_mid 0.24
_exptl_crystal_size_min 0.12
_refine_diff_density_max 0.478
_refine_diff_density_min -1.019
_refine_diff_density_rms 0.084
_refine_ls_abs_structure_details 'Flack H D (1983), Acta Cryst. A39, 876-881'
_refine_ls_abs_structure_Flack 0.03(4)
_refine_ls_extinction_method none
_refine_ls_goodness_of_fit_ref 1.001
_refine_ls_hydrogen_treatment constr
_refine_ls_matrix_type full
_refine_ls_number_parameters 304
_refine_ls_number_reflns 4566
_refine_ls_number_restraints 1
_refine_ls_restrained_S_all 1.001
_refine_ls_R_factor_all 0.0720
_refine_ls_R_factor_gt 0.0540
_refine_ls_shift/su_max 0.000
_refine_ls_shift/su_mean 0.000
_refine_ls_structure_factor_coef Fsqd
_refine_ls_weighting_details 'calc w=1/[\s^2^(Fo^2^)+(0.0500P)^2^+1.9900P] where P=(Fo^2^+2Fc^2^)/3'
_refine_ls_weighting_scheme calc
_refine_ls_wR_factor_gt 0.1065
_refine_ls_wR_factor_ref 0.1107
_reflns_number_gt 3615
_reflns_number_total 4566
_reflns_threshold_expression >2sigma(I)
_cod_data_source_file cg1000107_si_002.cif
_cod_data_source_block 3
_cod_depositor_comments
;
The following automatic conversions were performed:

'_symmetry_cell_setting' value 'Orthorhombic' changed to
'orthorhombic' according to
/home/saulius/struct/CIF-dictionaries/cif_core.dic dictionary named
'cif_core.dic' version 2.4.2 from 2011-04-26.

Automatic conversion script
Id: cif_fix_values 1715 2011-07-08 13:25:40Z adriana 
;
_cod_original_cell_volume 2412.7(10)
_cod_original_sg_symbol_H-M 'Pna21  '
_cod_database_code 4501483

loop_
_symmetry_equiv_pos_as_xyz
'x, y, z'
'-x, -y, z+1/2'
'x+1/2, -y+1/2, z'
'-x+1/2, y+1/2, z+1/2'

loop_
_atom_site_label
_atom_site_type_symbol
_atom_site_fract_x
_atom_site_fract_y
_atom_site_fract_z
_atom_site_U_iso_or_equiv
_atom_site_adp_type
_atom_site_occupancy
_atom_site_symmetry_multiplicity
_atom_site_calc_flag
_atom_site_refinement_flags
_atom_site_disorder_assembly
_atom_site_disorder_group
C1 C 0.8197(5) 0.4611(7) 0.6664(4) 0.0365(16) Uani 1 1 d . C .
C2 C 0.8331(5) 0.3406(7) 0.6156(5) 0.0440(17) Uani 1 1 d . . .
H2 H 0.8248 0.2675 0.6529 0.053 Uiso 0.50 1 d PR A 2
C3 C 0.9321(6) 0.3270(7) 0.5783(5) 0.039(2) Uani 1 1 d . C .
H3A H 0.9559 0.4073 0.5597 0.047 Uiso 1 1 calc R . .
H3B H 0.9739 0.2918 0.6205 0.047 Uiso 1 1 calc R . .
C4 C 0.9200(5) 0.2376(6) 0.5017(4) 0.0369(15) Uani 1 1 d . . .
H4A H 0.9512 0.1589 0.5128 0.044 Uiso 1 1 calc R C .
H4B H 0.9460 0.2744 0.4502 0.044 Uiso 1 1 calc R . .
C5 C 0.8133(4) 0.2158(6) 0.4905(4) 0.0375(16) Uani 1 1 d . C .
H5 H 0.7989 0.1385 0.5188 0.045 Uiso 0.50 1 d PR B 1
C6 C 0.7658(4) 0.3213(6) 0.5385(4) 0.0371(15) Uani 1 1 d . C .
C7 C 0.7726(4) 0.2074(6) 0.3996(5) 0.0377(15) Uani 1 1 d . . .
C8 C 0.7533(5) 0.4438(6) 0.4922(5) 0.0372(15) Uani 1 1 d . . .
H8A H 0.8073 0.4612 0.4585 0.056 Uiso 1 1 calc R C .
H8B H 0.7444 0.5095 0.5333 0.056 Uiso 1 1 calc R . .
H8C H 0.7003 0.4387 0.4554 0.056 Uiso 1 1 calc R . .
C9 C 0.6673(5) 0.2778(7) 0.5726(4) 0.0427(18) Uani 1 1 d . . .
H9A H 0.6357 0.2326 0.5283 0.064 Uiso 1 1 calc R C .
H9C H 0.6317 0.3498 0.5885 0.064 Uiso 1 1 calc R . .
H9B H 0.6753 0.2246 0.6217 0.064 Uiso 1 1 calc R . .
C10 C 0.8425(11) 0.2353(15) 0.6885(9) 0.049(3) Uani 0.50 1 d P C 1
H10A H 0.8869 0.2617 0.7305 0.074 Uiso 0.50 1 calc PR C 1
H10B H 0.8625 0.1582 0.6630 0.074 Uiso 0.50 1 calc PR C 1
H10C H 0.7836 0.2230 0.7156 0.074 Uiso 0.50 1 calc PR C 1
C11 C 0.9536(6) 0.8810(9) 0.6732(5) 0.041(2) Uani 1 1 d . . .
H11 H 0.9471 0.8561 0.6164 0.049 Uiso 1 1 calc R . .
C12 C 0.9457(6) 0.8766(8) 0.8108(6) 0.044(2) Uani 1 1 d . . .
H12 H 0.9276 0.8620 0.8671 0.053 Uiso 1 1 calc R . .
C13 C 1.0090(6) 0.9773(8) 0.7015(5) 0.0367(18) Uani 1 1 d . . .
H13 H 1.0350 1.0417 0.6695 0.044 Uiso 1 1 calc R . .
C14 C 1.0744(5) 1.0268(7) 0.8487(5) 0.0455(18) Uani 1 1 d . . .
H14A H 1.1391 1.0178 0.8337 0.055 Uiso 1 1 calc R . .
H14B H 1.0655 0.9941 0.9061 0.055 Uiso 1 1 calc R . .
C15 C 1.0464(5) 1.1689(7) 0.8460(5) 0.0440(17) Uani 1 1 d . . .
C16 C 1.1051(5) 1.2533(7) 0.8095(4) 0.0380(15) Uani 1 1 d . . .
H16 H 1.1624 1.2292 0.7882 0.046 Uiso 1 1 calc R . .
C17 C 1.0756(4) 1.3764(6) 0.8054(4) 0.0370(15) Uani 1 1 d . . .
H17 H 1.1086 1.4331 0.7722 0.044 Uiso 1 1 calc R . .
C18 C 1.0031(4) 1.4145(6) 0.8466(4) 0.0371(15) Uani 1 1 d . . .
H18 H 0.9916 1.4997 0.8517 0.045 Uiso 1 1 calc R . .
C19 C 0.9432(6) 1.3301(8) 0.8827(6) 0.044(2) Uani 1 1 d . . .
C20 C 0.9662(5) 1.2091(6) 0.8869(5) 0.0417(17) Uani 1 1 d . . .
H20 H 0.9291 1.1528 0.9166 0.050 Uiso 1 1 calc R . .
C21 C 0.8489(5) 1.3708(6) 0.9185(5) 0.0396(16) Uani 1 1 d . . .
H21A H 0.8386 1.4587 0.9064 0.047 Uiso 1 1 calc R . .
H21B H 0.8000 1.3230 0.8914 0.047 Uiso 1 1 calc R . .
C22 C 0.9126(5) 1.3779(6) 1.0697(4) 0.0413(16) Uani 1 1 d . . .
H22 H 0.9699 1.4149 1.0602 0.050 Uiso 1 1 calc R . .
C23 C 0.7705(5) 1.2748(7) 1.0513(5) 0.0416(17) Uani 1 1 d . . .
H23 H 0.7201 1.2385 1.0241 0.050 Uiso 1 1 calc R . .
C24 C 0.8753(5) 1.3396(6) 1.1454(5) 0.0377(15) Uani 1 1 d . . .
H24 H 0.9021 1.3560 1.1984 0.045 Uiso 1 1 calc R . .
C10' C 0.7913(10) 0.0904(14) 0.5371(10) 0.049(3) Uani 0.50 1 d P C 2
H10D H 0.7264 0.0734 0.5315 0.074 Uiso 0.50 1 d PR C 2
H10E H 0.8260 0.0237 0.5114 0.074 Uiso 0.50 1 d PR C 2
H10F H 0.8070 0.0967 0.5967 0.074 Uiso 0.50 1 d PR C 2
Cd1 Cd 0.79484(3) 0.68615(4) 0.73735(4) 0.04206(14) Uani 1 1 d . . .
N1 N 0.9077(3) 0.8254(5) 0.7450(5) 0.0362(11) Uani 1 1 d . C .
N2 N 0.7919(4) 1.2727(6) 1.1356(4) 0.0399(15) Uani 1 1 d . . .
N3 N 1.0167(5) 0.9559(6) 0.7874(4) 0.0374(16) Uani 1 1 d . . .
N4 N 0.8473(4) 1.3496(6) 1.0121(4) 0.0414(14) Uani 1 1 d . . .
O1 O 0.7587(3) 0.4701(4) 0.7151(2) 0.0334(10) Uani 1 1 d . C .
O2 O 0.8754(3) 0.5511(5) 0.6473(3) 0.0422(12) Uani 1 1 d . C .
O3 O 0.6921(3) 0.1661(4) 0.3877(3) 0.0419(11) Uani 1 1 d . . .
O4 O 0.8267(3) 0.2337(5) 0.3384(3) 0.0376(12) Uani 1 1 d . . .

loop_
_atom_site_aniso_label
_atom_site_aniso_U_11
_atom_site_aniso_U_22
_atom_site_aniso_U_33
_atom_site_aniso_U_23
_atom_site_aniso_U_13
_atom_site_aniso_U_12
C1 0.036(4) 0.051(4) 0.022(3) -0.015(3) -0.004(3) 0.004(3)
C2 0.049(4) 0.040(4) 0.043(4) -0.008(3) 0.011(3) -0.015(3)
C3 0.040(5) 0.029(4) 0.048(5) -0.015(4) 0.017(4) -0.016(3)
C4 0.037(3) 0.031(3) 0.042(4) -0.014(3) 0.004(3) 0.012(3)
C5 0.031(3) 0.042(4) 0.040(4) -0.009(3) -0.009(3) 0.001(3)
C6 0.037(3) 0.033(3) 0.041(4) -0.010(3) -0.002(3) 0.001(3)
C7 0.033(4) 0.033(4) 0.047(4) -0.010(3) 0.008(3) 0.008(3)
C8 0.042(3) 0.020(3) 0.049(4) -0.015(3) -0.015(3) 0.019(3)
C9 0.050(4) 0.042(4) 0.036(3) -0.016(3) 0.025(3) -0.027(3)
C10 0.048(6) 0.045(6) 0.055(6) -0.013(5) 0.027(5) 0.012(5)
C11 0.038(5) 0.041(5) 0.043(5) -0.014(4) 0.003(3) 0.003(4)
C12 0.040(5) 0.052(5) 0.040(4) -0.013(4) -0.009(4) 0.003(4)
C13 0.035(4) 0.028(4) 0.047(4) -0.004(3) 0.007(3) 0.004(3)
C14 0.041(4) 0.048(4) 0.048(4) -0.017(4) -0.012(3) 0.016(3)
C15 0.046(4) 0.043(4) 0.043(4) 0.002(3) -0.018(3) -0.018(3)
C16 0.044(4) 0.037(4) 0.033(3) -0.005(3) 0.018(3) 0.009(3)
C17 0.033(3) 0.038(4) 0.040(4) 0.010(3) 0.016(3) -0.001(3)
C18 0.040(4) 0.037(4) 0.034(3) 0.021(3) 0.010(3) 0.013(3)
C19 0.038(4) 0.043(5) 0.051(5) 0.019(4) 0.019(4) 0.015(3)
C20 0.048(4) 0.030(4) 0.047(4) 0.002(3) -0.018(3) -0.018(3)
C21 0.038(4) 0.025(3) 0.056(4) 0.017(3) 0.003(3) 0.017(3)
C22 0.039(4) 0.035(4) 0.050(4) -0.006(3) 0.002(3) 0.001(3)
C23 0.035(4) 0.038(4) 0.052(4) -0.005(3) -0.012(3) 0.006(3)
C24 0.037(4) 0.034(4) 0.043(4) -0.014(3) 0.006(3) 0.012(3)
C10' 0.048(6) 0.045(6) 0.055(6) -0.013(5) 0.027(5) 0.012(5)
Cd1 0.0380(2) 0.0442(2) 0.0440(2) -0.0139(3) -0.0002(3) -0.0064(2)
N1 0.039(2) 0.038(2) 0.031(3) -0.009(3) -0.006(3) -0.007(2)
N2 0.042(4) 0.038(3) 0.040(3) -0.008(3) 0.019(3) 0.016(3)
N3 0.047(4) 0.033(3) 0.032(3) 0.000(2) -0.003(3) 0.013(3)
N4 0.049(3) 0.047(4) 0.028(3) -0.015(3) 0.010(2) 0.007(3)
O1 0.040(2) 0.039(2) 0.022(2) -0.0109(17) 0.0125(16) -0.0136(18)
O2 0.041(3) 0.046(3) 0.039(3) -0.018(2) 0.015(2) -0.006(2)
O3 0.047(3) 0.034(3) 0.045(3) -0.011(2) -0.007(2) -0.009(2)
O4 0.024(2) 0.047(3) 0.042(3) 0.003(2) -0.010(2) 0.009(2)

loop_
_atom_type_symbol
_atom_type_description
_atom_type_scat_dispersion_real
_atom_type_scat_dispersion_imag
_atom_type_scat_source
C C 0.0033 0.0016 'International Tables Vol C Tables 4.2.6.8 and 6.1.1.4'
H H 0.0000 0.0000 'International Tables Vol C Tables 4.2.6.8 and 6.1.1.4'
N N 0.0061 0.0033 'International Tables Vol C Tables 4.2.6.8 and 6.1.1.4'
O O 0.0106 0.0060 'International Tables Vol C Tables 4.2.6.8 and 6.1.1.4'
Cd Cd -0.8075 1.2024 'International Tables Vol C Tables 4.2.6.8 and 6.1.1.4'

loop_
_geom_angle_atom_site_label_1
_geom_angle_atom_site_label_2
_geom_angle_atom_site_label_3
_geom_angle
_geom_angle_site_symmetry_1
_geom_angle_site_symmetry_3
O1 C1 O2 124.1(7) . .
O1 C1 C2 120.2(7) . .
O2 C1 C2 115.5(5) . .
O1 C1 Cd1 63.6(4) . .
O2 C1 Cd1 60.5(3) . .
C2 C1 Cd1 173.2(5) . .
C1 C2 C3 113.1(6) . .
C1 C2 C6 115.6(6) . .
C3 C2 C6 106.0(6) . .
C1 C2 C10 103.6(7) . .
C3 C2 C10 97.0(8) . .
C6 C2 C10 120.3(8) . .
C1 C2 H2 110.4 . .
C3 C2 H2 105.1 . .
C6 C2 H2 105.9 . .
C10 C2 H2 14.7 . .
C4 C3 C2 104.2(6) . .
C4 C3 H3A 110.9 . .
C2 C3 H3A 110.9 . .
C4 C3 H3B 110.9 . .
C2 C3 H3B 110.9 . .
H3A C3 H3B 108.9 . .
C3 C4 C5 106.8(5) . .
C3 C4 H4A 110.4 . .
C5 C4 H4A 110.4 . .
C3 C4 H4B 110.4 . .
C5 C4 H4B 110.4 . .
H4A C4 H4B 108.6 . .
C6 C5 C7 108.9(5) . .
C6 C5 C10' 108.5(7) . .
C7 C5 C10' 107.6(8) . .
C6 C5 C4 106.2(5) . .
C7 C5 C4 119.2(5) . .
C10' C5 C4 106.1(7) . .
C6 C5 H5 108.3 . .
C7 C5 H5 106.9 . .
C10' C5 H5 0.8 . .
C4 C5 H5 106.9 . .
C8 C6 C5 117.6(6) . .
C8 C6 C2 109.2(6) . .
C5 C6 C2 101.3(5) . .
C8 C6 C9 107.9(6) . .
C5 C6 C9 110.7(5) . .
C2 C6 C9 109.9(5) . .
O3 C7 O4 122.6(7) . .
O3 C7 C5 120.6(6) . .
O4 C7 C5 116.5(6) . .
O3 C7 Cd1 60.2(4) . 4_644
O4 C7 Cd1 62.5(4) . 4_644
C5 C7 Cd1 178.0(4) . 4_644
C6 C8 H8A 109.5 . .
C6 C8 H8B 109.5 . .
H8A C8 H8B 109.5 . .
C6 C8 H8C 109.5 . .
H8A C8 H8C 109.5 . .
H8B C8 H8C 109.5 . .
C6 C9 H9A 109.5 . .
C6 C9 H9C 109.5 . .
H9A C9 H9C 109.5 . .
C6 C9 H9B 109.5 . .
H9A C9 H9B 109.5 . .
H9C C9 H9B 109.5 . .
C2 C10 H2 20.8 . .
C2 C10 H10A 109.5 . .
H2 C10 H10A 129.8 . .
C2 C10 H10B 109.5 . .
H2 C10 H10B 101.7 . .
C2 C10 H10C 109.5 . .
H2 C10 H10C 95.3 . .
C13 C11 N1 109.3(7) . .
C13 C11 H11 125.4 . .
N1 C11 H11 125.4 . .
N1 C12 N3 111.6(8) . .
N1 C12 H12 124.2 . .
N3 C12 H12 124.2 . .
N3 C13 C11 103.7(8) . .
N3 C13 H13 128.1 . .
C11 C13 H13 128.1 . .
N3 C14 C15 109.5(5) . .
N3 C14 H14A 109.8 . .
C15 C14 H14A 109.8 . .
N3 C14 H14B 109.8 . .
C15 C14 H14B 109.8 . .
H14A C14 H14B 108.2 . .
C16 C15 C20 120.4(7) . .
C16 C15 C14 119.3(7) . .
C20 C15 C14 120.1(6) . .
C15 C16 C17 117.2(6) . .
C15 C16 H16 121.4 . .
C17 C16 H16 121.4 . .
C18 C17 C16 121.7(6) . .
C18 C17 H17 119.2 . .
C16 C17 H17 119.2 . .
C17 C18 C19 120.6(7) . .
C17 C18 H18 119.7 . .
C19 C18 H18 119.7 . .
C20 C19 C18 120.0(8) . .
C20 C19 C21 118.4(8) . .
C18 C19 C21 121.6(7) . .
C19 C20 C15 118.9(7) . .
C19 C20 H20 120.5 . .
C15 C20 H20 120.5 . .
N4 C21 C19 109.2(6) . .
N4 C21 H21A 109.8 . .
C19 C21 H21A 109.8 . .
N4 C21 H21B 109.8 . .
C19 C21 H21B 109.8 . .
H21A C21 H21B 108.3 . .
N4 C22 C24 103.6(6) . .
N4 C22 H22 128.2 . .
C24 C22 H22 128.2 . .
N2 C23 N4 103.7(6) . .
N2 C23 H23 128.2 . .
N4 C23 H23 128.2 . .
C22 C24 N2 113.4(6) . .
C22 C24 H24 123.3 . .
N2 C24 H24 123.3 . .
C5 C10' H5 1.4 . .
C5 C10' H10D 108.7 . .
H5 C10' H10D 107.3 . .
C5 C10' H10E 109.7 . .
H5 C10' H10E 110.1 . .
H10D C10' H10E 109.5 . .
C5 C10' H10F 110.0 . .
H5 C10' H10F 111.0 . .
H10D C10' H10F 109.5 . .
H10E C10' H10F 109.5 . .
N1 Cd1 N2 100.1(2) . 4_644
N1 Cd1 O2 94.6(2) . .
N2 Cd1 O2 96.3(2) 4_644 .
N1 Cd1 O3 87.1(2) . 4_655
N2 Cd1 O3 142.3(2) 4_644 4_655
O2 Cd1 O3 120.17(16) . 4_655
N1 Cd1 O1 144.93(17) . .
N2 Cd1 O1 100.03(18) 4_644 .
O2 Cd1 O1 54.77(15) . .
O3 Cd1 O1 94.24(14) 4_655 .
N1 Cd1 O4 111.1(2) . 4_655
N2 Cd1 O4 88.1(2) 4_644 4_655
O2 Cd1 O4 152.73(17) . 4_655
O3 Cd1 O4 55.22(16) 4_655 4_655
O1 Cd1 O4 97.96(15) . 4_655
N1 Cd1 C1 121.9(2) . .
N2 Cd1 C1 98.9(2) 4_644 .
O2 Cd1 C1 28.84(19) . .
O3 Cd1 C1 108.59(18) 4_655 .
O1 Cd1 C1 25.94(17) . .
O4 Cd1 C1 123.9(2) 4_655 .
N1 Cd1 C7 99.1(2) . 4_655
N2 Cd1 C7 115.2(2) 4_644 4_655
O2 Cd1 C7 142.4(2) . 4_655
O3 Cd1 C7 27.54(17) 4_655 4_655
O1 Cd1 C7 97.87(16) . 4_655
O4 Cd1 C7 27.71(18) 4_655 4_655
C1 Cd1 C7 120.6(2) . 4_655
C12 N1 C11 104.4(5) . .
C12 N1 Cd1 130.2(6) . .
C11 N1 Cd1 125.4(5) . .
C23 N2 C24 107.0(6) . .
C23 N2 Cd1 124.9(5) . 4_655
C24 N2 Cd1 128.0(5) . 4_655
C13 N3 C12 107.5(8) . .
C13 N3 C14 126.6(8) . .
C12 N3 C14 124.3(7) . .
C22 N4 C21 128.2(6) . .
C22 N4 C23 111.7(6) . .
C21 N4 C23 119.8(6) . .
C1 O1 Cd1 90.5(4) . .
C1 O2 Cd1 90.6(4) . .
C7 O3 Cd1 92.3(4) . 4_644
C7 O4 Cd1 89.7(4) . 4_644

loop_
_geom_bond_atom_site_label_1
_geom_bond_atom_site_label_2
_geom_bond_distance
_geom_bond_site_symmetry_2
C1 O1 1.169(7) .
C1 O2 1.289(9) .
C1 C2 1.525(9) .
C1 Cd1 2.672(7) .
C2 C3 1.551(11) .
C2 C6 1.562(10) .
C2 C10 1.606(17) .
C2 H2 0.9822 .
C3 C4 1.539(10) .
C3 H3A 0.9700 .
C3 H3B 0.9700 .
C4 C5 1.572(9) .
C4 H4A 0.9700 .
C4 H4B 0.9700 .
C5 C6 1.518(9) .
C5 C7 1.539(10) .
C5 C10' 1.558(16) .
C5 H5 0.9599 .
C6 C8 1.506(10) .
C6 C9 1.590(9) .
C7 O3 1.259(8) .
C7 O4 1.266(8) .
C7 Cd1 2.722(7) 4_644
C8 H8A 0.9600 .
C8 H8B 0.9600 .
C8 H8C 0.9600 .
C9 H9A 0.9600 .
C9 H9C 0.9600 .
C9 H9B 0.9600 .
C10 H2 0.7019 .
C10 H10A 0.9600 .
C10 H10B 0.9600 .
C10 H10C 0.9600 .
C11 C13 1.376(12) .
C11 N1 1.432(11) .
C11 H11 0.9300 .
C12 N1 1.287(10) .
C12 N3 1.381(11) .
C12 H12 0.9300 .
C13 N3 1.364(8) .
C13 H13 0.9300 .
C14 N3 1.478(9) .
C14 C15 1.572(10) .
C14 H14A 0.9700 .
C14 H14B 0.9700 .
C15 C16 1.364(10) .
C15 C20 1.393(11) .
C16 C17 1.385(9) .
C16 H16 0.9300 .
C17 C18 1.295(9) .
C17 H17 0.9300 .
C18 C19 1.372(11) .
C18 H18 0.9300 .
C19 C20 1.337(10) .
C19 C21 1.538(10) .
C20 H20 0.9300 .
C21 N4 1.477(9) .
C21 H21A 0.9700 .
C21 H21B 0.9700 .
C22 N4 1.337(9) .
C22 C24 1.362(10) .
C22 H22 0.9300 .
C23 N2 1.351(9) .
C23 N4 1.500(10) .
C23 H23 0.9300 .
C24 N2 1.411(9) .
C24 H24 0.9300 .
C10' H5 0.5985 .
C10' H10D 0.9600 .
C10' H10E 0.9600 .
C10' H10F 0.9600 .
Cd1 N1 2.212(5) .
Cd1 N2 2.225(6) 4_644
Cd1 O2 2.327(4) .
Cd1 O3 2.363(5) 4_655
Cd1 O1 2.394(4) .
Cd1 O4 2.415(5) 4_655
Cd1 C7 2.722(7) 4_655
N2 Cd1 2.225(6) 4_655
O3 Cd1 2.363(5) 4_644
O4 Cd1 2.415(4) 4_644
